data_4323082
loop_
_publ_author_name
'Peihua Yu'
'Thomas Pape'
'Isabel Us\'on'
'Musa A. Said'
'Herbert W. Roesky'
'Mavis L. Montero'
'Hans-Georg Schmidt'
'Alojz Demsar'

_publ_contact_author
;
       Herbert W. Roesky
       Institut f\"ur Anorganische Chemie
       Universit\"at G\"ottingen
       Tammannstr. 4
       37077 G\"ottingen
       Germany
;
_publ_contact_author_fax '49 551 39 3373'
_publ_contact_author_phone '49 551 39 3001'
_publ_section_title
;
 Reactions of Organotitanoxane Fluorides with AlR3 (R = Me, Et, CH2Ph) and
 Me3SiCl: X-ray Crystal Structures of [C5Me5Ti(\m-O)]4F[(\m-F)AlMe3]3,
 [C5Me5Ti(\m-O)]4F3[(\m-F)Al(CH2Ph)3], [C5Me5Ti(\m-O)Et]4, and
 (C5Me5)4Ti4O5X2 (X = Cl and F)
;
_journal_name_full 'Inorganic Chemistry'
_journal_page_first 5117
_journal_page_last 5124
_journal_paper_doi 10.1021/ic980450g
_journal_volume 37
_journal_year 1998
_chemical_formula_sum 'C54 H94 O4 Ti4'
_chemical_formula_weight 998.89
_chemical_name_systematic
;
 ?
;
_space_group_IT_number 14
_symmetry_cell_setting monoclinic
_symmetry_space_group_name_Hall '-P 2yn'
_symmetry_space_group_name_H-M 'P 1 21/n 1'
_atom_sites_solution_hydrogens geom
_atom_sites_solution_primary direct
_atom_sites_solution_secondary difmap
_audit_creation_method SHELXL-97
_cell_angle_alpha 90.00
_cell_angle_beta 113.57(3)
_cell_angle_gamma 90.00
_cell_formula_units_Z 8
_cell_length_a 22.985(5)
_cell_length_b 22.254(5)
_cell_length_c 23.307(5)
_cell_measurement_reflns_used 8192
_cell_measurement_temperature 133(2)
_cell_measurement_theta_max 25
_cell_measurement_theta_min 2
_cell_volume 10927(5)
_computing_cell_refinement 'Siemens SMART (V. 4.050, Siemens 1996)'
_computing_data_collection 'Siemens SMART (V. 4.050, Siemens 1996)'
_computing_data_reduction 'Siemens SAINT (V. 4.050, Siemens 1996)'
_computing_molecular_graphics 'Siemens SHELXTL (V. 5.05)'
_computing_publication_material 'SHELXL-97 (Sheldrick, 1997)'
_computing_structure_refinement 'SHELXL-97 (Sheldrick, 1997)'
_computing_structure_solution 'SHELXS-97 (Sheldrick, 1990)'
_diffrn_ambient_temperature 133(2)
_diffrn_measured_fraction_theta_full 0.999
_diffrn_measured_fraction_theta_max 0.999
_diffrn_measurement_device_type 'Stoe-Siemens-Huber four circle diffrctmtr'
_diffrn_measurement_method 'phi and omega scans'
_diffrn_radiation_monochromator graphite
_diffrn_radiation_source 'fine-focus sealed tube'
_diffrn_radiation_type MoK\a
_diffrn_radiation_wavelength 0.71073
_diffrn_reflns_av_R_equivalents 0.0513
_diffrn_reflns_av_sigmaI/netI 0.0217
_diffrn_reflns_limit_h_max 25
_diffrn_reflns_limit_h_min -27
_diffrn_reflns_limit_k_max 26
_diffrn_reflns_limit_k_min 0
_diffrn_reflns_limit_l_max 27
_diffrn_reflns_limit_l_min 0
_diffrn_reflns_number 19258
_diffrn_reflns_theta_full 25.02
_diffrn_reflns_theta_max 25.02
_diffrn_reflns_theta_min 1.91
_exptl_absorpt_coefficient_mu 0.604
_exptl_absorpt_correction_T_max 0.7133
_exptl_absorpt_correction_T_min 0.6436
_exptl_absorpt_correction_type multi-scan
_exptl_crystal_colour orange
_exptl_crystal_density_diffrn 1.214
_exptl_crystal_density_method 'not measured'
_exptl_crystal_description blocks
_exptl_crystal_F_000 4304
_exptl_crystal_size_max 0.80
_exptl_crystal_size_mid 0.80
_exptl_crystal_size_min 0.60
_refine_diff_density_max 0.494
_refine_diff_density_min -0.583
_refine_diff_density_rms 0.060
_refine_ls_extinction_method none
_refine_ls_goodness_of_fit_ref 1.145
_refine_ls_hydrogen_treatment mixed
_refine_ls_matrix_type full
_refine_ls_number_parameters 1305
_refine_ls_number_reflns 19258
_refine_ls_number_restraints 746
_refine_ls_restrained_S_all 1.164
_refine_ls_R_factor_all 0.0595
_refine_ls_R_factor_gt 0.0485
_refine_ls_shift/su_max 0.001
_refine_ls_shift/su_mean 0.000
_refine_ls_structure_factor_coef Fsqd
_refine_ls_weighting_details 'calc w=1/[\s^2^(Fo^2^)+(0.0317P)^2^+17.5143P] where P=(Fo^2^+2Fc^2^)/3'
_refine_ls_weighting_scheme calc
_refine_ls_wR_factor_gt 0.1050
_refine_ls_wR_factor_ref 0.1112
_reflns_number_gt 16669
_reflns_number_total 19258
_reflns_threshold_expression >2sigma(I)
_cod_data_source_file ic980450g_5.cif
_cod_data_source_block 4
_cod_original_cell_volume 10927(4)
_cod_original_sg_symbol_H-M 'P 1 21/c 1'
_cod_database_code 4323082

loop_
_symmetry_equiv_pos_as_xyz
'x, y, z'
'-x+1/2, y+1/2, -z+1/2'
'-x, -y, -z'
'x-1/2, -y-1/2, z-1/2'

loop_
_atom_site_label
_atom_site_type_symbol
_atom_site_fract_x
_atom_site_fract_y
_atom_site_fract_z
_atom_site_U_iso_or_equiv
_atom_site_adp_type
_atom_site_occupancy
_atom_site_calc_flag
_atom_site_refinement_flags
_atom_site_disorder_assembly
_atom_site_disorder_group
Ti1A Ti 0.75386(2) 0.34370(2) 0.58795(2) 0.01880(11) Uani 1 d . A .
Ti2A Ti 0.58869(2) 0.35273(2) 0.48421(2) 0.01993(11) Uani 1 d . . .
Ti3A Ti 0.63200(2) 0.34728(2) 0.35189(2) 0.02100(11) Uani 1 d . . .
Ti4A Ti 0.79599(2) 0.36786(2) 0.45657(2) 0.02074(11) Uani 1 d . . .
O1A O 0.66776(9) 0.34763(8) 0.54687(8) 0.0240(4) Uani 1 d . . .
O2A O 0.59583(9) 0.34868(8) 0.40901(8) 0.0244(4) Uani 1 d . . .
O3A O 0.71783(9) 0.35984(8) 0.39292(9) 0.0247(4) Uani 1 d . . .
O4A O 0.78845(9) 0.35492(8) 0.53067(8) 0.0240(4) Uani 1 d . . .
C1A C 0.78196(17) 0.34877(14) 0.70027(13) 0.0355(7) Uani 1 d . . .
C2A C 0.74371(15) 0.39917(14) 0.67184(13) 0.0320(7) Uani 1 d . . .
C3A C 0.77742(15) 0.43452(13) 0.64509(13) 0.0291(6) Uani 1 d . . .
C4A C 0.83703(14) 0.40688(14) 0.65901(13) 0.0310(7) Uani 1 d . . .
C5A C 0.83933(16) 0.35417(14) 0.69231(13) 0.0352(7) Uani 1 d . . .
C6A C 0.7668(2) 0.30158(17) 0.73853(16) 0.0581(11) Uani 1 d . . .
H6A1 H 0.7799 0.2621 0.7294 0.087 Uiso 1 calc R . .
H6A2 H 0.7210 0.3014 0.7280 0.087 Uiso 1 calc R . .
H6A3 H 0.7897 0.3106 0.7832 0.087 Uiso 1 calc R . .
C7A C 0.68054(18) 0.41462(19) 0.67204(18) 0.0532(10) Uani 1 d . . .
H7A1 H 0.6476 0.4102 0.6297 0.080 Uiso 1 calc R . .
H7A2 H 0.6812 0.4562 0.6860 0.080 Uiso 1 calc R . .
H7A3 H 0.6714 0.3876 0.7006 0.080 Uiso 1 calc R . .
C8A C 0.7580(2) 0.49444(15) 0.61374(16) 0.0493(10) Uani 1 d . . .
H8A1 H 0.7124 0.5003 0.6016 0.074 Uiso 1 calc R . .
H8A2 H 0.7676 0.4959 0.5764 0.074 Uiso 1 calc R . .
H8A3 H 0.7815 0.5263 0.6428 0.074 Uiso 1 calc R . .
C9A C 0.88916(17) 0.43367(18) 0.64365(18) 0.0501(9) Uani 1 d . . .
H9A1 H 0.9273 0.4087 0.6618 0.075 Uiso 1 calc R . .
H9A2 H 0.8986 0.4743 0.6611 0.075 Uiso 1 calc R . .
H9A3 H 0.8755 0.4354 0.5981 0.075 Uiso 1 calc R . .
C10A C 0.89794(19) 0.31584(18) 0.72229(17) 0.0581(11) Uani 1 d . . .
H10A H 0.9126 0.3025 0.6902 0.087 Uiso 1 calc R . .
H10B H 0.8879 0.2807 0.7420 0.087 Uiso 1 calc R . .
H10C H 0.9314 0.3394 0.7541 0.087 Uiso 1 calc R . .
C11A C 0.49632(14) 0.28999(14) 0.44199(15) 0.0332(7) Uani 1 d . . .
C12A C 0.54288(14) 0.26121(13) 0.49515(17) 0.0347(7) Uani 1 d . . .
C13A C 0.54926(14) 0.29452(13) 0.54859(15) 0.0304(7) Uani 1 d . . .
C14A C 0.50919(13) 0.34510(13) 0.52943(14) 0.0278(6) Uani 1 d . . .
C15A C 0.47635(13) 0.34228(13) 0.46329(15) 0.0299(7) Uani 1 d . . .
C16A C 0.47216(17) 0.26696(18) 0.37625(18) 0.0505(10) Uani 1 d . . .
H16A H 0.4414 0.2955 0.3483 0.076 Uiso 1 calc R . .
H16B H 0.4516 0.2279 0.3739 0.076 Uiso 1 calc R . .
H16C H 0.5077 0.2623 0.3635 0.076 Uiso 1 calc R . .
C17A C 0.57401(18) 0.20106(15) 0.4968(2) 0.0542(11) Uani 1 d . . .
H17A H 0.6200 0.2049 0.5199 0.081 Uiso 1 calc R . .
H17B H 0.5647 0.1878 0.4539 0.081 Uiso 1 calc R . .
H17C H 0.5574 0.1715 0.5176 0.081 Uiso 1 calc R . .
C18A C 0.59012(16) 0.27678(17) 0.61488(17) 0.0450(9) Uani 1 d . . .
H18A H 0.6350 0.2812 0.6222 0.068 Uiso 1 calc R . .
H18B H 0.5816 0.2348 0.6217 0.068 Uiso 1 calc R . .
H18C H 0.5805 0.3027 0.6439 0.068 Uiso 1 calc R . .
C19A C 0.49686(16) 0.39026(14) 0.57113(16) 0.0378(8) Uani 1 d . . .
H19A H 0.4589 0.3786 0.5777 0.057 Uiso 1 calc R . .
H19B H 0.4903 0.4300 0.5514 0.057 Uiso 1 calc R . .
H19C H 0.5334 0.3917 0.6115 0.057 Uiso 1 calc R . .
C20A C 0.42506(14) 0.38503(16) 0.42508(17) 0.0410(8) Uani 1 d . . .
H20A H 0.4174 0.3809 0.3808 0.062 Uiso 1 calc R . .
H20B H 0.4383 0.4263 0.4388 0.062 Uiso 1 calc R . .
H20C H 0.3860 0.3759 0.4307 0.062 Uiso 1 calc R . .
C21A C 0.59504(18) 0.34922(14) 0.23794(13) 0.0380(8) Uani 1 d . . .
C22A C 0.63478(15) 0.39933(13) 0.26259(13) 0.0306(7) Uani 1 d . . .
C23A C 0.60498(14) 0.43621(12) 0.29219(12) 0.0258(6) Uani 1 d . . .
C24A C 0.54663(14) 0.40929(14) 0.28474(13) 0.0333(7) Uani 1 d . . .
C25A C 0.54126(16) 0.35560(15) 0.25173(14) 0.0398(8) Uani 1 d . . .
C26A C 0.6046(2) 0.30071(16) 0.19717(16) 0.0607(12) Uani 1 d . . .
H26A H 0.5852 0.2632 0.2029 0.091 Uiso 1 calc R . .
H26B H 0.6502 0.2944 0.2090 0.091 Uiso 1 calc R . .
H26C H 0.5847 0.3130 0.1532 0.091 Uiso 1 calc R . .
C27A C 0.69576(17) 0.41302(15) 0.25635(16) 0.0417(8) Uani 1 d . . .
H27A H 0.6948 0.4544 0.2416 0.063 Uiso 1 calc R . .
H27B H 0.7012 0.3853 0.2262 0.063 Uiso 1 calc R . .
H27C H 0.7313 0.4083 0.2971 0.063 Uiso 1 calc R . .
C28A C 0.62928(17) 0.49660(13) 0.31981(15) 0.0365(7) Uani 1 d . . .
H28A H 0.6672 0.4915 0.3587 0.055 Uiso 1 calc R . .
H28B H 0.5964 0.5176 0.3288 0.055 Uiso 1 calc R . .
H28C H 0.6402 0.5202 0.2900 0.055 Uiso 1 calc R . .
C29A C 0.49861(15) 0.43435(17) 0.30714(17) 0.0459(9) Uani 1 d . . .
H29A H 0.4558 0.4230 0.2778 0.069 Uiso 1 calc R . .
H29B H 0.5022 0.4783 0.3095 0.069 Uiso 1 calc R . .
H29C H 0.5066 0.4181 0.3487 0.069 Uiso 1 calc R . .
C30A C 0.4845(2) 0.31429(19) 0.22906(17) 0.0628(12) Uani 1 d . . .
H30A H 0.4603 0.3203 0.1841 0.094 Uiso 1 calc R . .
H30B H 0.4574 0.3233 0.2515 0.094 Uiso 1 calc R . .
H30C H 0.4989 0.2725 0.2369 0.094 Uiso 1 calc R . .
C31A C 0.89783(14) 0.31875(15) 0.50351(15) 0.0345(7) Uani 1 d . . .
C32A C 0.85439(14) 0.28039(13) 0.45857(15) 0.0316(7) Uani 1 d . . .
C33A C 0.83890(15) 0.30614(15) 0.39876(15) 0.0354(7) Uani 1 d . . .
C34A C 0.87203(16) 0.36073(15) 0.40685(16) 0.0390(8) Uani 1 d . . .
C35A C 0.90802(15) 0.36930(15) 0.47139(18) 0.0397(8) Uani 1 d . . .
C36A C 0.92911(16) 0.30568(19) 0.57208(16) 0.0492(9) Uani 1 d . . .
H36A H 0.8974 0.3072 0.5903 0.074 Uiso 1 calc R . .
H36B H 0.9621 0.3357 0.5925 0.074 Uiso 1 calc R . .
H36C H 0.9483 0.2656 0.5784 0.074 Uiso 1 calc R . .
C37A C 0.83476(18) 0.21955(15) 0.47313(19) 0.0481(9) Uani 1 d . . .
H37A H 0.8722 0.1937 0.4911 0.072 Uiso 1 calc R . .
H37B H 0.8042 0.2013 0.4345 0.072 Uiso 1 calc R . .
H37C H 0.8151 0.2241 0.5032 0.072 Uiso 1 calc R . .
C38A C 0.79748(18) 0.27815(18) 0.33762(16) 0.0516(10) Uani 1 d . . .
H38A H 0.8212 0.2746 0.3110 0.077 Uiso 1 calc R . .
H38B H 0.7600 0.3034 0.3167 0.077 Uiso 1 calc R . .
H38C H 0.7841 0.2382 0.3451 0.077 Uiso 1 calc R . .
C39A C 0.8757(2) 0.39886(19) 0.3550(2) 0.0617(12) Uani 1 d . . .
H39A H 0.9162 0.3915 0.3515 0.093 Uiso 1 calc R . .
H39B H 0.8727 0.4414 0.3644 0.093 Uiso 1 calc R . .
H39C H 0.8406 0.3885 0.3154 0.093 Uiso 1 calc R . .
C40A C 0.95490(17) 0.41882(18) 0.4998(2) 0.0623(12) Uani 1 d . . .
H40A H 0.9945 0.4096 0.4952 0.093 Uiso 1 calc R . .
H40B H 0.9633 0.4226 0.5443 0.093 Uiso 1 calc R . .
H40C H 0.9375 0.4567 0.4783 0.093 Uiso 1 calc R . .
C1EA C 0.75880(14) 0.24795(12) 0.59706(13) 0.0311(7) Uani 1 d DU . .
H1E3 H 0.7270 0.2353 0.5557 0.037 Uiso 0.209(8) calc PR A 2
H1E4 H 0.8003 0.2396 0.5951 0.037 Uiso 0.209(8) calc PR A 2
H1E1 H 0.7283 0.2377 0.6158 0.037 Uiso 0.791(8) calc PR A 1
H1E2 H 0.7397 0.2327 0.5535 0.037 Uiso 0.791(8) calc PR A 1
C2EA C 0.81367(19) 0.20870(18) 0.62902(19) 0.0420(13) Uani 0.791(8) d PDU A 1
H2E1 H 0.8289 0.2144 0.6744 0.063 Uiso 0.791(8) calc PR A 1
H2E2 H 0.8477 0.2188 0.6154 0.063 Uiso 0.791(8) calc PR A 1
H2E3 H 0.8011 0.1667 0.6186 0.063 Uiso 0.791(8) calc PR A 1
C3EA C 0.57533(12) 0.44754(12) 0.48950(14) 0.0261(6) Uani 1 d D . .
H3E1 H 0.5318 0.4588 0.4605 0.031 Uiso 1 calc R . .
H3E2 H 0.5809 0.4586 0.5325 0.031 Uiso 1 calc R . .
C4EA C 0.62253(14) 0.48030(14) 0.47227(15) 0.0358(7) Uani 1 d D . .
H4E1 H 0.6642 0.4611 0.4925 0.054 Uiso 1 calc R . .
H4E2 H 0.6253 0.5221 0.4862 0.054 Uiso 1 calc R . .
H4E3 H 0.6092 0.4792 0.4267 0.054 Uiso 1 calc R . .
C5EA C 0.63109(16) 0.25302(13) 0.33648(13) 0.0353(7) Uani 1 d D . .
H5E1 H 0.5867 0.2391 0.3147 0.042 Uiso 1 calc R . .
H5E2 H 0.6539 0.2441 0.3093 0.042 Uiso 1 calc R . .
C6EA C 0.6617(2) 0.22037(16) 0.39643(16) 0.0534(10) Uani 1 d D . .
H6E1 H 0.7046 0.2361 0.4193 0.080 Uiso 1 calc R . .
H6E2 H 0.6639 0.1775 0.3880 0.080 Uiso 1 calc R . .
H6E3 H 0.6367 0.2260 0.4217 0.080 Uiso 1 calc R . .
C7EA C 0.80307(13) 0.46469(11) 0.46139(12) 0.0212(6) Uani 1 d D . .
H7E1 H 0.7674 0.4790 0.4714 0.025 Uiso 1 calc R . .
H7E2 H 0.8424 0.4742 0.4983 0.025 Uiso 1 calc R . .
C8EA C 0.80354(17) 0.50325(14) 0.40970(15) 0.0411(8) Uani 1 d D . .
H8E1 H 0.8471 0.5070 0.4125 0.062 Uiso 1 calc R . .
H8E2 H 0.7871 0.5432 0.4130 0.062 Uiso 1 calc R . .
H8E3 H 0.7767 0.4851 0.3695 0.062 Uiso 1 calc R . .
C2E' C 0.7547(10) 0.1985(6) 0.6371(8) 0.052(5) Uani 0.209(8) d PDU A 2
H2E4 H 0.7609 0.1601 0.6198 0.078 Uiso 0.209(8) calc PR A 2
H2E5 H 0.7128 0.1990 0.6389 0.078 Uiso 0.209(8) calc PR A 2
H2E6 H 0.7876 0.2036 0.6794 0.078 Uiso 0.209(8) calc PR A 2
Ti1B Ti 0.77168(2) 0.27357(2) 0.02060(2) 0.01696(10) Uani 1 d . . .
Ti2B Ti 0.60888(2) 0.26182(2) -0.08986(2) 0.01874(11) Uani 1 d . B .
Ti3B Ti 0.59545(2) 0.42316(2) -0.08525(2) 0.01920(11) Uani 1 d . . .
Ti4B Ti 0.76397(2) 0.43467(2) 0.00344(2) 0.02070(11) Uani 1 d . . .
O1B O 0.69140(8) 0.25453(8) -0.03453(9) 0.0242(4) Uani 1 d . . .
O2B O 0.58936(8) 0.34159(8) -0.09550(8) 0.0219(4) Uani 1 d . . .
O3B O 0.67850(9) 0.44386(8) -0.04102(9) 0.0237(4) Uani 1 d . . .
O4B O 0.78191(9) 0.35518(8) 0.02174(9) 0.0234(4) Uani 1 d . . .
C1B C 0.83637(13) 0.18329(12) 0.05304(13) 0.0242(6) Uani 1 d . . .
C2B C 0.87912(13) 0.23252(13) 0.06978(13) 0.0249(6) Uani 1 d . . .
C3B C 0.87392(13) 0.26241(12) 0.01494(13) 0.0249(6) Uani 1 d . . .
C4B C 0.82724(13) 0.23238(12) -0.03643(12) 0.0232(6) Uani 1 d . . .
C5B C 0.80495(13) 0.18270(12) -0.01289(13) 0.0235(6) Uani 1 d . . .
C6B C 0.83076(16) 0.13591(14) 0.09661(15) 0.0359(7) Uani 1 d . . .
H6B1 H 0.7862 0.1240 0.0831 0.054 Uiso 1 calc R . .
H6B2 H 0.8463 0.1520 0.1393 0.054 Uiso 1 calc R . .
H6B3 H 0.8562 0.1008 0.0958 0.054 Uiso 1 calc R . .
C7B C 0.92862(14) 0.24583(15) 0.13431(14) 0.0375(7) Uani 1 d . . .
H7B1 H 0.9708 0.2362 0.1358 0.056 Uiso 1 calc R . .
H7B2 H 0.9204 0.2214 0.1652 0.056 Uiso 1 calc R . .
H7B3 H 0.9269 0.2885 0.1438 0.056 Uiso 1 calc R . .
C8B C 0.91300(14) 0.31510(14) 0.01072(16) 0.0348(7) Uani 1 d . . .
H8B1 H 0.8906 0.3525 0.0109 0.052 Uiso 1 calc R . .
H8B2 H 0.9198 0.3124 -0.0281 0.052 Uiso 1 calc R . .
H8B3 H 0.9541 0.3147 0.0466 0.052 Uiso 1 calc R . .
C9B C 0.80886(15) 0.24582(15) -0.10453(14) 0.0351(7) Uani 1 d . . .
H9B1 H 0.8254 0.2143 -0.1233 0.053 Uiso 1 calc R . .
H9B2 H 0.8266 0.2847 -0.1089 0.053 Uiso 1 calc R . .
H9B3 H 0.7625 0.2472 -0.1259 0.053 Uiso 1 calc R . .
C10B C 0.75898(15) 0.13670(13) -0.05206(15) 0.0339(7) Uani 1 d . . .
H10D H 0.7594 0.1020 -0.0261 0.051 Uiso 1 calc R . .
H10E H 0.7711 0.1239 -0.0860 0.051 Uiso 1 calc R . .
H10F H 0.7162 0.1541 -0.0699 0.051 Uiso 1 calc R . .
C11B C 0.55385(14) 0.22159(14) -0.03204(14) 0.0320(7) Uani 1 d . . .
C12B C 0.58393(13) 0.17173(13) -0.04621(14) 0.0285(6) Uani 1 d . . .
C13B C 0.55669(14) 0.16306(13) -0.11139(14) 0.0302(7) Uani 1 d . . .
C14B C 0.50886(14) 0.20724(14) -0.13763(14) 0.0337(7) Uani 1 d . . .
C15B C 0.50631(14) 0.24267(14) -0.08899(16) 0.0350(7) Uani 1 d . . .
C16B C 0.56557(19) 0.24224(19) 0.03279(18) 0.0557(11) Uani 1 d . . .
H16D H 0.5503 0.2117 0.0537 0.084 Uiso 1 calc R . .
H16E H 0.5429 0.2800 0.0306 0.084 Uiso 1 calc R . .
H16F H 0.6112 0.2485 0.0565 0.084 Uiso 1 calc R . .
C17B C 0.63240(16) 0.13284(15) 0.00130(16) 0.0416(8) Uani 1 d . . .
H17D H 0.6389 0.0964 -0.0190 0.062 Uiso 1 calc R . .
H17E H 0.6176 0.1217 0.0339 0.062 Uiso 1 calc R . .
H17F H 0.6725 0.1549 0.0203 0.062 Uiso 1 calc R . .
C18B C 0.56960(19) 0.11060(16) -0.14517(18) 0.0498(9) Uani 1 d . . .
H18D H 0.6155 0.1057 -0.1318 0.075 Uiso 1 calc R . .
H18E H 0.5500 0.1179 -0.1904 0.075 Uiso 1 calc R . .
H18F H 0.5517 0.0740 -0.1353 0.075 Uiso 1 calc R . .
C19B C 0.46401(18) 0.21058(19) -0.20558(18) 0.0614(12) Uani 1 d . . .
H19D H 0.4303 0.2396 -0.2106 0.092 Uiso 1 calc R . .
H19E H 0.4452 0.1709 -0.2197 0.092 Uiso 1 calc R . .
H19F H 0.4873 0.2234 -0.2306 0.092 Uiso 1 calc R . .
C20B C 0.46066(16) 0.29283(16) -0.0944(2) 0.0539(10) Uani 1 d . . .
H20D H 0.4827 0.3315 -0.0891 0.081 Uiso 1 calc R . .
H20E H 0.4441 0.2883 -0.0618 0.081 Uiso 1 calc R . .
H20F H 0.4254 0.2914 -0.1357 0.081 Uiso 1 calc R . .
C21B C 0.56479(14) 0.45192(14) -0.19060(13) 0.0298(7) Uani 1 d . . .
C22B C 0.50829(14) 0.43280(13) -0.18633(12) 0.0265(6) Uani 1 d . . .
C23B C 0.49461(13) 0.47318(13) -0.14662(12) 0.0256(6) Uani 1 d . . .
C24B C 0.54218(14) 0.51791(13) -0.12706(13) 0.0265(6) Uani 1 d . . .
C25B C 0.58567(14) 0.50520(13) -0.15459(14) 0.0307(7) Uani 1 d . . .
C26B C 0.59191(18) 0.42384(17) -0.23328(15) 0.0467(9) Uani 1 d . . .
H26D H 0.6054 0.3826 -0.2196 0.070 Uiso 1 calc R . .
H26E H 0.6285 0.4473 -0.2319 0.070 Uiso 1 calc R . .
H26F H 0.5595 0.4233 -0.2762 0.070 Uiso 1 calc R . .
C27B C 0.46939(16) 0.38009(15) -0.22096(15) 0.0398(8) Uani 1 d . . .
H27D H 0.4291 0.3795 -0.2158 0.060 Uiso 1 calc R . .
H27E H 0.4927 0.3428 -0.2042 0.060 Uiso 1 calc R . .
H27F H 0.4609 0.3835 -0.2655 0.060 Uiso 1 calc R . .
C28B C 0.43619(14) 0.47327(15) -0.13300(14) 0.0354(7) Uani 1 d . . .
H28D H 0.4043 0.5000 -0.1626 0.053 Uiso 1 calc R . .
H28E H 0.4470 0.4875 -0.0902 0.053 Uiso 1 calc R . .
H28F H 0.4191 0.4324 -0.1374 0.053 Uiso 1 calc R . .
C29B C 0.54294(17) 0.57244(14) -0.08894(15) 0.0390(8) Uani 1 d . . .
H29D H 0.5855 0.5901 -0.0722 0.059 Uiso 1 calc R . .
H29E H 0.5315 0.5609 -0.0542 0.059 Uiso 1 calc R . .
H29F H 0.5123 0.6019 -0.1154 0.059 Uiso 1 calc R . .
C30B C 0.64168(16) 0.54271(16) -0.14902(17) 0.0449(9) Uani 1 d . . .
H30D H 0.6272 0.5780 -0.1762 0.067 Uiso 1 calc R . .
H30E H 0.6704 0.5189 -0.1617 0.067 Uiso 1 calc R . .
H30F H 0.6641 0.5557 -0.1055 0.067 Uiso 1 calc R . .
C31B C 0.76207(16) 0.51964(13) 0.06635(14) 0.0350(7) Uani 1 d . . .
C32B C 0.79927(17) 0.53744(14) 0.03418(15) 0.0391(8) Uani 1 d . . .
C33B C 0.85413(16) 0.50098(15) 0.05396(15) 0.0370(8) Uani 1 d . . .
C34B C 0.85113(15) 0.46021(13) 0.09932(14) 0.0320(7) Uani 1 d . . .
C35B C 0.79369(15) 0.47141(13) 0.10621(14) 0.0314(7) Uani 1 d . . .
C36B C 0.70105(19) 0.54823(16) 0.06124(19) 0.0546(10) Uani 1 d . . .
H36D H 0.7086 0.5906 0.0734 0.082 Uiso 1 calc R . .
H36E H 0.6851 0.5274 0.0891 0.082 Uiso 1 calc R . .
H36F H 0.6697 0.5453 0.0180 0.082 Uiso 1 calc R . .
C37B C 0.7858(2) 0.58995(16) -0.01044(18) 0.0598(12) Uani 1 d . . .
H37D H 0.7411 0.6016 -0.0244 0.090 Uiso 1 calc R . .
H37E H 0.7946 0.5783 -0.0467 0.090 Uiso 1 calc R . .
H37F H 0.8129 0.6239 0.0109 0.090 Uiso 1 calc R . .
C38B C 0.90959(18) 0.5101(2) 0.03627(18) 0.0603(12) Uani 1 d . . .
H38D H 0.9388 0.5395 0.0646 0.090 Uiso 1 calc R . .
H38E H 0.8944 0.5249 -0.0068 0.090 Uiso 1 calc R . .
H38F H 0.9317 0.4718 0.0395 0.090 Uiso 1 calc R . .
C39B C 0.90044(16) 0.41533(16) 0.13641(16) 0.0427(8) Uani 1 d . . .
H39D H 0.9359 0.4164 0.1231 0.064 Uiso 1 calc R . .
H39E H 0.8817 0.3750 0.1293 0.064 Uiso 1 calc R . .
H39F H 0.9160 0.4252 0.1810 0.064 Uiso 1 calc R . .
C40B C 0.77408(18) 0.44032(16) 0.15296(15) 0.0438(8) Uani 1 d . . .
H40D H 0.7376 0.4612 0.1553 0.066 Uiso 1 calc R . .
H40E H 0.8095 0.4408 0.1942 0.066 Uiso 1 calc R . .
H40F H 0.7624 0.3986 0.1399 0.066 Uiso 1 calc R . .
C1EB C 0.75454(13) 0.26227(13) 0.10371(12) 0.0269(6) Uani 1 d D . .
H1E3 H 0.7178 0.2884 0.0980 0.032 Uiso 1 calc R . .
H1E4 H 0.7392 0.2205 0.1020 0.032 Uiso 1 calc R . .
C2EB C 0.79971(16) 0.27157(17) 0.16929(13) 0.0452(8) Uani 1 d D . .
H2E7 H 0.8282 0.2369 0.1833 0.068 Uiso 1 calc R . .
H2E8 H 0.7762 0.2759 0.1960 0.068 Uiso 1 calc R . .
H2E9 H 0.8246 0.3080 0.1720 0.068 Uiso 1 calc R . .
C3EB C 0.62246(16) 0.25410(16) -0.17450(15) 0.0447(9) Uani 1 d DU . .
H3E3 H 0.6450 0.2916 -0.1758 0.054 Uiso 0.429(8) calc PR B 2
H3E4 H 0.6546 0.2218 -0.1654 0.054 Uiso 0.429(8) calc PR B 2
H3E3 H 0.5852 0.2757 -0.2048 0.054 Uiso 0.571(8) calc PR B 1
H3E4 H 0.6589 0.2812 -0.1671 0.054 Uiso 0.571(8) calc PR B 1
C4EB C 0.6325(3) 0.2065(2) -0.2129(3) 0.0409(18) Uani 0.571(8) d PDU B 1
H4E4 H 0.5932 0.1835 -0.2331 0.061 Uiso 0.571(8) calc PR B 1
H4E5 H 0.6664 0.1797 -0.1863 0.061 Uiso 0.571(8) calc PR B 1
H4E6 H 0.6446 0.2244 -0.2449 0.061 Uiso 0.571(8) calc PR B 1
C5EB C 0.56295(13) 0.43105(13) -0.01150(12) 0.0259(6) Uani 1 d D . .
H5E3 H 0.5596 0.4740 -0.0021 0.031 Uiso 1 calc R . .
H5E4 H 0.5204 0.4127 -0.0246 0.031 Uiso 1 calc R . .
C6EB C 0.60857(15) 0.40000(14) 0.04550(13) 0.0347(7) Uani 1 d D . .
H6E4 H 0.6173 0.3596 0.0343 0.052 Uiso 1 calc R . .
H6E5 H 0.5901 0.3971 0.0767 0.052 Uiso 1 calc R . .
H6E6 H 0.6482 0.4230 0.0629 0.052 Uiso 1 calc R . .
C7EB C 0.79361(14) 0.44301(13) -0.07212(13) 0.0317(7) Uani 1 d D . .
H7E3 H 0.7884 0.4852 -0.0869 0.038 Uiso 1 calc R . .
H7E4 H 0.8391 0.4323 -0.0575 0.038 Uiso 1 calc R . .
C8EB C 0.75540(17) 0.40291(16) -0.12432(15) 0.0473(9) Uani 1 d D . .
H8E4 H 0.7589 0.3615 -0.1091 0.071 Uiso 1 calc R . .
H8E5 H 0.7712 0.4052 -0.1576 0.071 Uiso 1 calc R . .
H8E6 H 0.7108 0.4155 -0.1408 0.071 Uiso 1 calc R . .
C4E' C 0.5809(4) 0.2439(4) -0.2397(2) 0.050(3) Uani 0.429(8) d PDU B 2
H4E7 H 0.6060 0.2442 -0.2652 0.076 Uiso 0.429(8) calc PR B 2
H4E8 H 0.5489 0.2758 -0.2540 0.076 Uiso 0.429(8) calc PR B 2
H4E9 H 0.5598 0.2049 -0.2439 0.076 Uiso 0.429(8) calc PR B 2
C1HA C 0.9193(6) 0.4261(6) 0.8555(8) 0.100(5) Uani 0.508(11) d PDU C 1
H1H1 H 0.9191 0.4266 0.8975 0.150 Uiso 0.508(11) calc PR C 1
H1H2 H 0.9588 0.4079 0.8575 0.150 Uiso 0.508(11) calc PR C 1
H1H3 H 0.8830 0.4027 0.8273 0.150 Uiso 0.508(11) calc PR C 1
C2HA C 0.9145(7) 0.4885(8) 0.8318(15) 0.173(8) Uani 0.508(11) d PDU C 1
H2H1 H 0.9479 0.5122 0.8645 0.208 Uiso 0.508(11) calc PR C 1
H2H2 H 0.9260 0.4873 0.7951 0.208 Uiso 0.508(11) calc PR C 1
C3HA C 0.8562(7) 0.5223(6) 0.8134(8) 0.130(5) Uani 0.508(11) d PDU C 1
H3H1 H 0.8443 0.5239 0.8497 0.156 Uiso 0.508(11) calc PR C 1
H3H2 H 0.8226 0.4994 0.7800 0.156 Uiso 0.508(11) calc PR C 1
C4HA C 0.8557(8) 0.5836(7) 0.7909(10) 0.152(6) Uani 0.508(11) d PDU C 1
H4H1 H 0.8938 0.6042 0.8212 0.183 Uiso 0.508(11) calc PR C 1
H4H2 H 0.8610 0.5811 0.7509 0.183 Uiso 0.508(11) calc PR C 1
C5HA C 0.8021(9) 0.6216(7) 0.7808(12) 0.203(9) Uani 0.508(11) d PDU C 1
H5H1 H 0.8090 0.6591 0.7615 0.244 Uiso 0.508(11) calc PR C 1
H5H2 H 0.8039 0.6327 0.8226 0.244 Uiso 0.508(11) calc PR C 1
C6HA C 0.7382(8) 0.6027(12) 0.7442(10) 0.131(7) Uani 0.508(11) d PDU C 1
H6H1 H 0.7341 0.5597 0.7508 0.197 Uiso 0.508(11) calc PR C 1
H6H2 H 0.7281 0.6101 0.6997 0.197 Uiso 0.508(11) calc PR C 1
H6H3 H 0.7088 0.6254 0.7569 0.197 Uiso 0.508(11) calc PR C 1
C1HB C 0.8970(10) 0.4566(8) 0.8252(9) 0.147(8) Uani 0.492(11) d PDU C 2
H1H4 H 0.9330 0.4307 0.8491 0.220 Uiso 0.492(11) calc PR C 2
H1H5 H 0.8786 0.4438 0.7813 0.220 Uiso 0.492(11) calc PR C 2
H1H6 H 0.8647 0.4538 0.8427 0.220 Uiso 0.492(11) calc PR C 2
C2HB C 0.9189(7) 0.5195(8) 0.8290(13) 0.149(6) Uani 0.492(11) d PDU C 2
H2H3 H 0.9606 0.5226 0.8647 0.179 Uiso 0.492(11) calc PR C 2
H2H4 H 0.9257 0.5284 0.7905 0.179 Uiso 0.492(11) calc PR C 2
C3HB C 0.8773(6) 0.5660(8) 0.8363(7) 0.139(5) Uani 0.492(11) d PDU C 2
H3H3 H 0.8965 0.6058 0.8365 0.167 Uiso 0.492(11) calc PR C 2
H3H4 H 0.8746 0.5606 0.8774 0.167 Uiso 0.492(11) calc PR C 2
C4HB C 0.8121(6) 0.5651(6) 0.7864(5) 0.110(4) Uani 0.492(11) d PDU C 2
H4H3 H 0.8154 0.5715 0.7457 0.133 Uiso 0.492(11) calc PR C 2
H4H4 H 0.7943 0.5245 0.7853 0.133 Uiso 0.492(11) calc PR C 2
C5HB C 0.7677(6) 0.6080(7) 0.7912(7) 0.109(4) Uani 0.492(11) d PDU C 2
H5H3 H 0.7882 0.6480 0.7997 0.130 Uiso 0.492(11) calc PR C 2
H5H4 H 0.7580 0.5972 0.8277 0.130 Uiso 0.492(11) calc PR C 2
C6HB C 0.7078(7) 0.6127(9) 0.7360(9) 0.103(5) Uani 0.492(11) d PDU C 2
H6H4 H 0.7166 0.6236 0.6995 0.155 Uiso 0.492(11) calc PR C 2
H6H5 H 0.6812 0.6437 0.7431 0.155 Uiso 0.492(11) calc PR C 2
H6H6 H 0.6857 0.5740 0.7285 0.155 Uiso 0.492(11) calc PR C 2
C1HC C 0.9344(10) 0.5684(10) 0.2245(9) 0.138(7) Uani 0.598(10) d PDU D 1
H1H7 H 0.8923 0.5664 0.1903 0.207 Uiso 0.598(10) calc PR D 1
H1H8 H 0.9637 0.5420 0.2152 0.207 Uiso 0.598(10) calc PR D 1
H1H9 H 0.9501 0.6098 0.2292 0.207 Uiso 0.598(10) calc PR D 1
C2HC C 0.9303(6) 0.5488(7) 0.2832(8) 0.131(6) Uani 0.598(10) d PDU D 1
H2H5 H 0.9737 0.5455 0.3164 0.157 Uiso 0.598(10) calc PR D 1
H2H6 H 0.9105 0.5085 0.2770 0.157 Uiso 0.598(10) calc PR D 1
C3HC C 0.8921(4) 0.5917(5) 0.3041(5) 0.111(4) Uani 0.598(10) d PDU D 1
H3H5 H 0.8987 0.5824 0.3478 0.133 Uiso 0.598(10) calc PR D 1
H3H6 H 0.9072 0.6332 0.3031 0.133 Uiso 0.598(10) calc PR D 1
C4HC C 0.8232(4) 0.5878(5) 0.2632(6) 0.091(3) Uani 0.598(10) d PDU D 1
H4H5 H 0.8173 0.5961 0.2195 0.110 Uiso 0.598(10) calc PR D 1
H4H6 H 0.8086 0.5462 0.2647 0.110 Uiso 0.598(10) calc PR D 1
C5HC C 0.7829(5) 0.6294(9) 0.2803(10) 0.107(5) Uani 0.598(10) d PDU D 1
H5H5 H 0.7903 0.6222 0.3246 0.128 Uiso 0.598(10) calc PR D 1
H5H6 H 0.7965 0.6710 0.2772 0.128 Uiso 0.598(10) calc PR D 1
C6HC C 0.7152(5) 0.6244(9) 0.2422(9) 0.074(3) Uani 0.598(10) d PDU D 1
H6H7 H 0.7072 0.6309 0.1982 0.111 Uiso 0.598(10) calc PR D 1
H6H8 H 0.6922 0.6546 0.2557 0.111 Uiso 0.598(10) calc PR D 1
H6H9 H 0.7004 0.5841 0.2473 0.111 Uiso 0.598(10) calc PR D 1
C1HD C 0.9427(10) 0.5780(11) 0.2047(10) 0.073(4) Uani 0.402(10) d PDU D 2
H1HX H 0.9076 0.5684 0.1648 0.109 Uiso 0.402(10) calc PR D 2
H1HY H 0.9780 0.5503 0.2116 0.109 Uiso 0.402(10) calc PR D 2
H1HZ H 0.9568 0.6194 0.2035 0.109 Uiso 0.402(10) calc PR D 2
C2HD C 0.9211(9) 0.5718(12) 0.2560(9) 0.117(7) Uani 0.402(10) d PDU D 2
H2H7 H 0.9163 0.5285 0.2629 0.140 Uiso 0.402(10) calc PR D 2
H2H8 H 0.9545 0.5880 0.2948 0.140 Uiso 0.402(10) calc PR D 2
C3HD C 0.8613(6) 0.6022(6) 0.2454(6) 0.073(4) Uani 0.402(10) d PDU D 2
H3H7 H 0.8268 0.5818 0.2105 0.087 Uiso 0.402(10) calc PR D 2
H3H8 H 0.8639 0.6439 0.2320 0.087 Uiso 0.402(10) calc PR D 2
C4HD C 0.8439(7) 0.6041(9) 0.2997(6) 0.096(5) Uani 0.402(10) d PDU D 2
H4H7 H 0.8797 0.6215 0.3356 0.115 Uiso 0.402(10) calc PR D 2
H4H8 H 0.8378 0.5624 0.3110 0.115 Uiso 0.402(10) calc PR D 2
C5HD C 0.7858(8) 0.6390(11) 0.2898(10) 0.075(5) Uani 0.402(10) d PDU D 2
H5H7 H 0.7815 0.6423 0.3303 0.090 Uiso 0.402(10) calc PR D 2
H5H8 H 0.7912 0.6802 0.2766 0.090 Uiso 0.402(10) calc PR D 2
C6HD C 0.7270(8) 0.6136(17) 0.2432(18) 0.114(10) Uani 0.402(10) d PDU D 2
H6HX H 0.7256 0.6204 0.2012 0.171 Uiso 0.402(10) calc PR D 2
H6HY H 0.6905 0.6331 0.2469 0.171 Uiso 0.402(10) calc PR D 2
H6HZ H 0.7257 0.5704 0.2505 0.171 Uiso 0.402(10) calc PR D 2

loop_
_atom_site_aniso_label
_atom_site_aniso_U_11
_atom_site_aniso_U_22
_atom_site_aniso_U_33
_atom_site_aniso_U_23
_atom_site_aniso_U_13
_atom_site_aniso_U_12
Ti1A 0.0205(2) 0.0197(2) 0.0155(2) 0.00270(18) 0.00659(19) 0.00344(19)
Ti2A 0.0174(2) 0.0213(2) 0.0232(2) 0.00137(19) 0.0103(2) 0.00121(19)
Ti3A 0.0261(3) 0.0203(2) 0.0159(2) 0.00002(19) 0.0076(2) -0.0026(2)
Ti4A 0.0203(2) 0.0221(2) 0.0233(3) 0.0014(2) 0.0124(2) 0.00193(19)
O1A 0.0232(10) 0.0287(10) 0.0218(10) 0.0025(8) 0.0107(8) 0.0030(8)
O2A 0.0220(10) 0.0286(10) 0.0212(10) 0.0021(8) 0.0071(8) -0.0006(8)
O3A 0.0257(10) 0.0271(10) 0.0229(10) -0.0005(8) 0.0113(8) -0.0002(8)
O4A 0.0217(10) 0.0283(10) 0.0227(10) 0.0016(8) 0.0097(8) 0.0022(8)
C1A 0.059(2) 0.0278(16) 0.0170(14) 0.0007(12) 0.0128(14) -0.0025(15)
C2A 0.0412(18) 0.0358(17) 0.0204(14) -0.0066(12) 0.0139(13) -0.0009(14)
C3A 0.0401(17) 0.0240(15) 0.0180(14) -0.0011(11) 0.0061(13) 0.0016(13)
C4A 0.0329(16) 0.0322(16) 0.0208(14) -0.0047(12) 0.0033(13) -0.0021(13)
C5A 0.0420(19) 0.0331(17) 0.0193(14) -0.0026(12) 0.0004(13) 0.0078(14)
C6A 0.105(3) 0.043(2) 0.0290(18) 0.0037(16) 0.030(2) -0.011(2)
C7A 0.055(2) 0.068(3) 0.047(2) -0.0169(19) 0.0315(19) 0.007(2)
C8A 0.080(3) 0.0270(17) 0.0304(18) 0.0005(14) 0.0116(18) 0.0097(17)
C9A 0.040(2) 0.056(2) 0.049(2) -0.0089(18) 0.0113(17) -0.0161(17)
C10A 0.059(2) 0.057(2) 0.037(2) 0.0008(18) -0.0038(18) 0.026(2)
C11A 0.0257(15) 0.0358(17) 0.0432(18) -0.0083(14) 0.0194(14) -0.0126(13)
C12A 0.0295(16) 0.0256(16) 0.060(2) -0.0019(15) 0.0293(16) -0.0045(13)
C13A 0.0292(16) 0.0276(15) 0.0435(18) 0.0066(13) 0.0242(14) -0.0012(12)
C14A 0.0226(14) 0.0274(15) 0.0402(17) 0.0021(13) 0.0196(13) -0.0028(12)
C15A 0.0195(14) 0.0326(16) 0.0410(17) 0.0016(13) 0.0158(13) -0.0029(12)
C16A 0.041(2) 0.061(2) 0.055(2) -0.0220(19) 0.0253(18) -0.0231(18)
C17A 0.051(2) 0.0272(18) 0.101(3) -0.0024(19) 0.047(2) -0.0004(16)
C18A 0.0412(19) 0.049(2) 0.051(2) 0.0203(17) 0.0253(17) 0.0023(16)
C19A 0.0396(18) 0.0356(18) 0.052(2) -0.0025(15) 0.0332(17) -0.0006(14)
C20A 0.0217(15) 0.047(2) 0.053(2) 0.0075(17) 0.0137(15) -0.0006(14)
C21A 0.067(2) 0.0264(16) 0.0153(14) 0.0008(12) 0.0106(15) -0.0033(15)
C22A 0.0424(18) 0.0297(16) 0.0197(14) 0.0051(12) 0.0125(13) -0.0003(13)
C23A 0.0324(16) 0.0237(14) 0.0154(13) 0.0042(11) 0.0033(12) -0.0002(12)
C24A 0.0312(16) 0.0386(18) 0.0213(15) 0.0116(13) 0.0012(13) -0.0008(14)
C25A 0.045(2) 0.0400(19) 0.0209(15) 0.0092(13) -0.0010(14) -0.0138(15)
C26A 0.120(4) 0.0340(19) 0.0280(18) -0.0057(15) 0.030(2) -0.005(2)
C27A 0.056(2) 0.0393(19) 0.0404(19) 0.0084(15) 0.0305(17) 0.0035(16)
C28A 0.051(2) 0.0256(16) 0.0315(17) 0.0027(13) 0.0146(15) -0.0003(14)
C29A 0.0287(17) 0.059(2) 0.044(2) 0.0205(17) 0.0092(15) 0.0116(16)
C30A 0.061(3) 0.061(3) 0.036(2) 0.0106(18) -0.0120(18) -0.032(2)
C31A 0.0237(15) 0.0429(18) 0.0421(18) 0.0010(15) 0.0185(14) 0.0101(14)
C32A 0.0326(16) 0.0297(16) 0.0427(18) 0.0036(14) 0.0260(15) 0.0106(13)
C33A 0.0376(18) 0.0397(18) 0.0396(18) -0.0010(14) 0.0267(15) 0.0120(14)
C34A 0.0387(18) 0.0438(19) 0.050(2) 0.0123(16) 0.0338(17) 0.0151(15)
C35A 0.0278(16) 0.0382(18) 0.064(2) 0.0011(16) 0.0298(17) 0.0051(14)
C36A 0.0323(18) 0.070(3) 0.044(2) 0.0070(18) 0.0142(16) 0.0186(18)
C37A 0.057(2) 0.0303(18) 0.074(3) 0.0058(17) 0.043(2) 0.0107(16)
C38A 0.059(2) 0.061(2) 0.041(2) -0.0082(18) 0.0267(18) 0.020(2)
C39A 0.075(3) 0.062(3) 0.079(3) 0.026(2) 0.063(3) 0.023(2)
C40A 0.0297(19) 0.058(3) 0.104(4) -0.002(2) 0.032(2) -0.0060(18)
C1EA 0.0422(18) 0.0227(15) 0.0229(15) 0.0025(12) 0.0072(13) -0.0004(13)
C2EA 0.051(3) 0.032(2) 0.036(2) 0.0019(18) 0.010(2) 0.0111(19)
C3EA 0.0209(14) 0.0227(14) 0.0355(16) -0.0029(12) 0.0120(12) 0.0016(11)
C4EA 0.0377(18) 0.0318(17) 0.0393(18) 0.0016(14) 0.0170(15) -0.0058(14)
C5EA 0.0456(19) 0.0251(15) 0.0360(17) -0.0050(13) 0.0173(15) -0.0045(14)
C6EA 0.073(3) 0.039(2) 0.049(2) 0.0120(17) 0.026(2) 0.0082(19)
C7EA 0.0207(13) 0.0200(13) 0.0232(14) -0.0026(11) 0.0090(11) -0.0020(11)
C8EA 0.0427(19) 0.0329(18) 0.049(2) -0.0031(15) 0.0196(17) -0.0043(15)
C2E' 0.074(14) 0.040(10) 0.049(11) 0.010(7) 0.031(10) 0.005(9)
Ti1B 0.0168(2) 0.0166(2) 0.0164(2) 0.00113(18) 0.00548(19) 0.00153(18)
Ti2B 0.0167(2) 0.0185(2) 0.0190(2) -0.00062(18) 0.00505(19) -0.00081(18)
Ti3B 0.0205(2) 0.0197(2) 0.0187(2) 0.00267(19) 0.0092(2) 0.00543(19)
Ti4B 0.0219(2) 0.0171(2) 0.0229(2) -0.00100(19) 0.0087(2) -0.00257(19)
O1B 0.0208(10) 0.0200(10) 0.0277(10) 0.0018(8) 0.0055(8) 0.0010(8)
O2B 0.0206(9) 0.0222(10) 0.0230(10) 0.0024(8) 0.0086(8) 0.0035(8)
O3B 0.0239(10) 0.0213(10) 0.0260(10) 0.0007(8) 0.0101(8) 0.0021(8)
O4B 0.0215(10) 0.0211(10) 0.0261(10) 0.0003(8) 0.0079(8) 0.0009(8)
C1B 0.0243(14) 0.0226(14) 0.0252(14) 0.0051(11) 0.0093(12) 0.0087(11)
C2B 0.0208(14) 0.0276(15) 0.0235(14) -0.0002(12) 0.0057(12) 0.0080(11)
C3B 0.0216(14) 0.0246(14) 0.0309(15) 0.0020(12) 0.0131(12) 0.0061(11)
C4B 0.0227(14) 0.0260(14) 0.0227(14) 0.0021(11) 0.0108(12) 0.0095(11)
C5B 0.0227(14) 0.0208(14) 0.0264(14) -0.0011(11) 0.0093(12) 0.0056(11)
C6B 0.0415(18) 0.0291(16) 0.0364(17) 0.0128(13) 0.0147(15) 0.0106(14)
C7B 0.0262(16) 0.0451(19) 0.0312(17) -0.0021(14) 0.0010(13) 0.0069(14)
C8B 0.0291(16) 0.0317(17) 0.0493(19) 0.0015(14) 0.0217(15) 0.0004(13)
C9B 0.0381(18) 0.0429(18) 0.0262(16) 0.0064(14) 0.0147(14) 0.0146(15)
C10B 0.0351(17) 0.0262(16) 0.0388(18) -0.0081(13) 0.0129(14) 0.0018(13)
C11B 0.0285(16) 0.0361(17) 0.0355(17) -0.0048(14) 0.0171(14) -0.0132(13)
C12B 0.0253(15) 0.0280(15) 0.0287(15) 0.0047(12) 0.0072(12) -0.0085(12)
C13B 0.0313(16) 0.0237(15) 0.0316(16) -0.0003(12) 0.0083(13) -0.0078(12)
C14B 0.0235(15) 0.0341(17) 0.0335(17) 0.0033(14) 0.0008(13) -0.0123(13)
C15B 0.0213(15) 0.0311(16) 0.053(2) 0.0036(15) 0.0152(14) -0.0050(13)
C16B 0.062(2) 0.071(3) 0.052(2) -0.020(2) 0.041(2) -0.031(2)
C17B 0.0385(18) 0.0396(19) 0.0417(19) 0.0153(15) 0.0107(15) -0.0035(15)
C18B 0.062(2) 0.038(2) 0.053(2) -0.0122(17) 0.026(2) -0.0124(17)
C19B 0.046(2) 0.059(2) 0.047(2) 0.0132(19) -0.0158(18) -0.0246(19)
C20B 0.0272(18) 0.042(2) 0.097(3) 0.003(2) 0.030(2) 0.0012(15)
C21B 0.0358(17) 0.0339(16) 0.0212(14) 0.0110(12) 0.0128(13) 0.0168(13)
C22B 0.0313(15) 0.0275(15) 0.0182(13) 0.0033(11) 0.0071(12) 0.0098(12)
C23B 0.0279(15) 0.0284(15) 0.0173(13) 0.0048(11) 0.0056(12) 0.0105(12)
C24B 0.0308(16) 0.0241(14) 0.0226(14) 0.0061(12) 0.0086(12) 0.0106(12)
C25B 0.0341(17) 0.0289(16) 0.0286(15) 0.0124(13) 0.0119(13) 0.0079(13)
C26B 0.060(2) 0.057(2) 0.0317(18) 0.0102(16) 0.0280(17) 0.0250(19)
C27B 0.0419(19) 0.0387(18) 0.0277(16) -0.0014(14) 0.0022(14) 0.0095(15)
C28B 0.0270(16) 0.0472(19) 0.0310(16) 0.0040(14) 0.0108(13) 0.0131(14)
C29B 0.051(2) 0.0252(16) 0.0377(18) 0.0013(14) 0.0146(16) 0.0110(15)
C30B 0.0400(19) 0.042(2) 0.053(2) 0.0199(17) 0.0193(17) 0.0007(16)
C31B 0.0421(18) 0.0236(15) 0.0321(16) -0.0110(13) 0.0071(14) -0.0024(13)
C32B 0.054(2) 0.0233(16) 0.0315(17) -0.0059(13) 0.0079(16) -0.0132(15)
C33B 0.0391(18) 0.0363(18) 0.0311(17) -0.0051(14) 0.0090(14) -0.0196(15)
C34B 0.0340(17) 0.0281(16) 0.0291(16) -0.0081(13) 0.0075(13) -0.0092(13)
C35B 0.0398(18) 0.0261(15) 0.0262(15) -0.0065(12) 0.0111(14) -0.0066(13)
C36B 0.064(3) 0.0348(19) 0.059(2) -0.0141(17) 0.018(2) 0.0133(18)
C37B 0.093(3) 0.0275(18) 0.045(2) 0.0022(16) 0.013(2) -0.0201(19)
C38B 0.049(2) 0.083(3) 0.049(2) -0.008(2) 0.0200(19) -0.037(2)
C39B 0.0362(18) 0.045(2) 0.0360(18) -0.0026(15) 0.0037(15) 0.0008(15)
C40B 0.053(2) 0.050(2) 0.0319(17) -0.0037(15) 0.0209(16) -0.0085(17)
C1EB 0.0331(16) 0.0258(15) 0.0279(15) 0.0076(12) 0.0185(13) 0.0064(12)
C2EB 0.052(2) 0.053(2) 0.0325(18) -0.0010(16) 0.0184(16) 0.0001(17)
C3EB 0.045(2) 0.058(2) 0.0417(19) -0.0265(17) 0.0283(17) -0.0245(17)
C4EB 0.051(4) 0.040(3) 0.031(3) -0.006(3) 0.016(3) 0.004(3)
C5EB 0.0306(15) 0.0288(15) 0.0233(14) 0.0021(12) 0.0160(12) 0.0065(12)
C6EB 0.0416(18) 0.0393(18) 0.0274(16) 0.0077(13) 0.0182(14) 0.0092(14)
C7EB 0.0304(16) 0.0331(16) 0.0374(17) 0.0102(13) 0.0195(14) 0.0019(13)
C8EB 0.058(2) 0.050(2) 0.0389(19) -0.0064(16) 0.0247(18) 0.0025(18)
C4E' 0.061(6) 0.058(6) 0.038(4) -0.002(4) 0.026(4) 0.004(5)
C1HA 0.069(8) 0.129(9) 0.124(14) -0.053(8) 0.061(9) -0.044(6)
C2HA 0.063(8) 0.181(14) 0.215(17) 0.018(16) -0.007(10) -0.053(8)
C3HA 0.135(10) 0.126(9) 0.149(11) -0.034(9) 0.076(9) -0.029(7)
C4HA 0.135(11) 0.172(11) 0.141(12) 0.032(11) 0.046(12) -0.031(9)
C5HA 0.175(14) 0.178(14) 0.217(17) 0.001(15) 0.036(15) -0.002(11)
C6HA 0.153(12) 0.165(18) 0.088(14) -0.015(11) 0.062(14) 0.026(13)
C1HB 0.158(18) 0.202(14) 0.097(13) -0.104(13) 0.069(12) -0.092(14)
C2HB 0.097(10) 0.166(14) 0.159(13) 0.018(14) 0.023(10) -0.023(9)
C3HB 0.114(9) 0.192(14) 0.123(11) -0.004(11) 0.059(8) -0.037(9)
C4HB 0.164(10) 0.095(9) 0.061(6) 0.024(6) 0.033(7) 0.027(8)
C5HB 0.119(9) 0.153(12) 0.083(7) -0.009(8) 0.071(7) -0.018(8)
C6HB 0.142(11) 0.097(11) 0.081(9) 0.024(8) 0.055(9) 0.015(10)
C1HC 0.098(10) 0.161(17) 0.163(17) -0.084(13) 0.061(12) -0.047(10)
C2HC 0.068(7) 0.137(12) 0.192(16) -0.019(10) 0.057(9) -0.031(6)
C3HC 0.080(6) 0.130(9) 0.115(9) -0.010(7) 0.033(6) -0.015(6)
C4HC 0.083(5) 0.088(7) 0.110(8) -0.029(6) 0.046(6) -0.019(5)
C5HC 0.090(7) 0.078(9) 0.142(12) -0.020(8) 0.035(8) -0.008(6)
C6HC 0.081(6) 0.057(7) 0.099(8) 0.000(6) 0.052(6) -0.013(6)
C1HD 0.061(9) 0.075(9) 0.079(9) -0.027(8) 0.025(7) -0.012(8)
C2HD 0.090(10) 0.186(18) 0.096(13) -0.006(12) 0.059(9) 0.011(10)
C3HD 0.087(8) 0.067(7) 0.078(8) 0.007(6) 0.048(7) 0.001(6)
C4HD 0.084(9) 0.127(12) 0.086(9) -0.014(9) 0.044(7) 0.020(8)
C5HD 0.100(9) 0.070(11) 0.081(9) 0.006(7) 0.063(8) 0.014(8)
C6HD 0.079(10) 0.085(18) 0.17(2) 0.015(14) 0.045(12) 0.003(10)

loop_
_atom_type_symbol
_atom_type_description
_atom_type_scat_dispersion_real
_atom_type_scat_dispersion_imag
_atom_type_scat_source
C C 0.0033 0.0016 'International Tables Vol C Tables 4.2.6.8 and 6.1.1.4'
H H 0.0000 0.0000 'International Tables Vol C Tables 4.2.6.8 and 6.1.1.4'
O O 0.0106 0.0060 'International Tables Vol C Tables 4.2.6.8 and 6.1.1.4'
Ti Ti 0.2776 0.4457 'International Tables Vol C Tables 4.2.6.8 and 6.1.1.4'

loop_
_geom_angle_atom_site_label_1
_geom_angle_atom_site_label_2
_geom_angle_atom_site_label_3
_geom_angle
_geom_angle_site_symmetry_1
_geom_angle_site_symmetry_3
_geom_angle_publ_flag
O1A Ti1A O4A 107.96(9) . . ?
O1A Ti1A C1EA 95.92(10) . . ?
O4A Ti1A C1EA 100.82(10) . . ?
O1A Ti1A C3A 102.19(10) . . ?
O4A Ti1A C3A 103.12(10) . . ?
C1EA Ti1A C3A 143.64(10) . . ?
O1A Ti1A C2A 87.97(10) . . ?
O4A Ti1A C2A 137.60(10) . . ?
C1EA Ti1A C2A 116.72(11) . . ?
C3A Ti1A C2A 34.48(10) . . ?
O1A Ti1A C4A 136.62(10) . . ?
O4A Ti1A C4A 88.01(10) . . ?
C1EA Ti1A C4A 121.02(11) . . ?
C3A Ti1A C4A 34.45(10) . . ?
C2A Ti1A C4A 56.68(11) . . ?
O1A Ti1A C1A 109.14(11) . . ?
O4A Ti1A C1A 140.79(11) . . ?
C1EA Ti1A C1A 87.63(11) . . ?
C3A Ti1A C1A 56.75(10) . . ?
C2A Ti1A C1A 34.03(11) . . ?
C4A Ti1A C1A 55.90(11) . . ?
O1A Ti1A C5A 141.94(10) . . ?
O4A Ti1A C5A 107.61(10) . . ?
C1EA Ti1A C5A 90.38(11) . . ?
C3A Ti1A C5A 56.42(10) . . ?
C2A Ti1A C5A 56.18(11) . . ?
C4A Ti1A C5A 33.31(10) . . ?
C1A Ti1A C5A 33.50(11) . . ?
O1A Ti2A O2A 108.78(9) . . ?
O1A Ti2A C3EA 97.76(10) . . ?
O2A Ti2A C3EA 100.00(10) . . ?
O1A Ti2A C12A 101.84(10) . . ?
O2A Ti2A C12A 106.08(10) . . ?
C3EA Ti2A C12A 139.95(10) . . ?
O1A Ti2A C11A 136.67(10) . . ?
O2A Ti2A C11A 88.97(10) . . ?
C3EA Ti2A C11A 118.24(11) . . ?
C12A Ti2A C11A 34.88(11) . . ?
O1A Ti2A C13A 88.31(10) . . ?
O2A Ti2A C13A 140.29(10) . . ?
C3EA Ti2A C13A 113.22(10) . . ?
C12A Ti2A C13A 34.26(11) . . ?
C11A Ti2A C13A 56.81(11) . . ?
O1A Ti2A C15A 142.22(10) . . ?
O2A Ti2A C15A 107.31(10) . . ?
C3EA Ti2A C15A 86.61(10) . . ?
C12A Ti2A C15A 57.01(10) . . ?
C11A Ti2A C15A 33.92(10) . . ?
C13A Ti2A C15A 56.17(10) . . ?
O1A Ti2A C14A 109.07(9) . . ?
O2A Ti2A C14A 140.98(10) . . ?
C3EA Ti2A C14A 83.97(10) . . ?
C12A Ti2A C14A 56.71(10) . . ?
C11A Ti2A C14A 56.42(10) . . ?
C13A Ti2A C14A 33.63(10) . . ?
C15A Ti2A C14A 33.77(10) . . ?
O2A Ti3A O3A 108.92(9) . . ?
O2A Ti3A C5EA 99.38(11) . . ?
O3A Ti3A C5EA 100.02(11) . . ?
O2A Ti3A C23A 109.04(10) . . ?
O3A Ti3A C23A 98.86(10) . . ?
C5EA Ti3A C23A 138.29(10) . . ?
O2A Ti3A C24A 88.50(10) . . ?
O3A Ti3A C24A 132.87(10) . . ?
C5EA Ti3A C24A 120.48(12) . . ?
C23A Ti3A C24A 34.62(10) . . ?
O2A Ti3A C22A 142.97(10) . . ?
O3A Ti3A C22A 89.00(10) . . ?
C5EA Ti3A C22A 109.32(11) . . ?
C23A Ti3A C22A 34.51(10) . . ?
C24A Ti3A C22A 57.04(11) . . ?
O2A Ti3A C25A 103.40(11) . . ?
O3A Ti3A C25A 144.73(10) . . ?
C5EA Ti3A C25A 88.08(12) . . ?
C23A Ti3A C25A 56.48(10) . . ?
C24A Ti3A C25A 33.64(11) . . ?
C22A Ti3A C25A 56.17(11) . . ?
O2A Ti3A C21A 136.77(11) . . ?
O3A Ti3A C21A 113.40(11) . . ?
C5EA Ti3A C21A 81.85(11) . . ?
C23A Ti3A C21A 56.51(10) . . ?
C24A Ti3A C21A 56.11(12) . . ?
C22A Ti3A C21A 33.80(10) . . ?
C25A Ti3A C21A 33.42(12) . . ?
O3A Ti4A O4A 108.57(9) . . ?
O3A Ti4A C7EA 99.73(9) . . ?
O4A Ti4A C7EA 98.14(9) . . ?
O3A Ti4A C32A 107.67(10) . . ?
O4A Ti4A C32A 96.89(10) . . ?
C7EA Ti4A C32A 142.48(11) . . ?
O3A Ti4A C33A 88.84(10) . . ?
O4A Ti4A C33A 131.13(10) . . ?
C7EA Ti4A C33A 124.18(11) . . ?
C32A Ti4A C33A 34.65(11) . . ?
O3A Ti4A C31A 141.79(10) . . ?
O4A Ti4A C31A 86.65(10) . . ?
C7EA Ti4A C31A 112.89(11) . . ?
C32A Ti4A C31A 34.37(11) . . ?
C33A Ti4A C31A 56.80(11) . . ?
O3A Ti4A C35A 138.70(11) . . ?
O4A Ti4A C35A 111.07(11) . . ?
C7EA Ti4A C35A 85.81(11) . . ?
C32A Ti4A C35A 56.70(11) . . ?
C33A Ti4A C35A 56.12(12) . . ?
C31A Ti4A C35A 33.93(11) . . ?
O3A Ti4A C34A 105.37(11) . . ?
O4A Ti4A C34A 142.18(10) . . ?
C7EA Ti4A C34A 92.07(11) . . ?
C32A Ti4A C34A 56.55(11) . . ?
C33A Ti4A C34A 33.64(11) . . ?
C31A Ti4A C34A 56.01(11) . . ?
C35A Ti4A C34A 33.34(12) . . ?
Ti1A O1A Ti2A 161.48(11) . . ?
Ti2A O2A Ti3A 160.05(11) . . ?
Ti4A O3A Ti3A 160.28(11) . . ?
Ti1A O4A Ti4A 161.44(11) . . ?
C5A C1A C2A 108.0(3) . . ?
C5A C1A C6A 126.0(3) . . ?
C2A C1A C6A 125.6(3) . . ?
C5A C1A Ti1A 73.87(17) . . ?
C2A C1A Ti1A 71.66(16) . . ?
C6A C1A Ti1A 125.4(2) . . ?
C3A C2A C1A 107.5(3) . . ?
C3A C2A C7A 125.4(3) . . ?
C1A C2A C7A 127.1(3) . . ?
C3A C2A Ti1A 71.20(16) . . ?
C1A C2A Ti1A 74.31(17) . . ?
C7A C2A Ti1A 122.1(2) . . ?
C2A C3A C4A 108.0(3) . . ?
C2A C3A C8A 127.0(3) . . ?
C4A C3A C8A 124.7(3) . . ?
C2A C3A Ti1A 74.31(17) . . ?
C4A C3A Ti1A 74.94(17) . . ?
C8A C3A Ti1A 122.0(2) . . ?
C5A C4A C3A 108.1(3) . . ?
C5A C4A C9A 127.5(3) . . ?
C3A C4A C9A 124.3(3) . . ?
C5A C4A Ti1A 74.69(18) . . ?
C3A C4A Ti1A 70.61(16) . . ?
C9A C4A Ti1A 123.7(2) . . ?
C4A C5A C1A 108.4(3) . . ?
C4A C5A C10A 124.1(3) . . ?
C1A C5A C10A 126.9(3) . . ?
C4A C5A Ti1A 72.00(17) . . ?
C1A C5A Ti1A 72.63(17) . . ?
C10A C5A Ti1A 128.2(2) . . ?
C15A C11A C12A 107.5(3) . . ?
C15A C11A C16A 127.1(3) . . ?
C12A C11A C16A 125.4(3) . . ?
C15A C11A Ti2A 74.63(17) . . ?
C12A C11A Ti2A 70.79(16) . . ?
C16A C11A Ti2A 121.6(2) . . ?
C13A C12A C11A 108.0(3) . . ?
C13A C12A C17A 124.4(3) . . ?
C11A C12A C17A 127.1(3) . . ?
C13A C12A Ti2A 75.34(17) . . ?
C11A C12A Ti2A 74.32(17) . . ?
C17A C12A Ti2A 122.8(2) . . ?
C12A C13A C14A 108.5(3) . . ?
C12A C13A C18A 124.9(3) . . ?
C14A C13A C18A 126.5(3) . . ?
C12A C13A Ti2A 70.40(16) . . ?
C14A C13A Ti2A 74.62(16) . . ?
C18A C13A Ti2A 122.9(2) . . ?
C13A C14A C15A 107.8(3) . . ?
C13A C14A C19A 126.7(3) . . ?
C15A C14A C19A 125.2(3) . . ?
C13A C14A Ti2A 71.75(16) . . ?
C15A C14A Ti2A 72.60(16) . . ?
C19A C14A Ti2A 126.7(2) . . ?
C11A C15A C14A 108.1(3) . . ?
C11A C15A C20A 127.1(3) . . ?
C14A C15A C20A 124.5(3) . . ?
C11A C15A Ti2A 71.46(16) . . ?
C14A C15A Ti2A 73.63(16) . . ?
C20A C15A Ti2A 125.2(2) . . ?
C25A C21A C22A 108.2(3) . . ?
C25A C21A C26A 125.4(3) . . ?
C22A C21A C26A 126.0(3) . . ?
C25A C21A Ti3A 73.03(17) . . ?
C22A C21A Ti3A 71.59(16) . . ?
C26A C21A Ti3A 126.6(2) . . ?
C21A C22A C23A 107.3(3) . . ?
C21A C22A C27A 126.9(3) . . ?
C23A C22A C27A 125.8(3) . . ?
C21A C22A Ti3A 74.60(17) . . ?
C23A C22A Ti3A 70.82(16) . . ?
C27A C22A Ti3A 122.1(2) . . ?
C22A C23A C24A 108.4(3) . . ?
C22A C23A C28A 124.1(3) . . ?
C24A C23A C28A 127.2(3) . . ?
C22A C23A Ti3A 74.67(16) . . ?
C24A C23A Ti3A 74.32(17) . . ?
C28A C23A Ti3A 122.34(19) . . ?
C25A C24A C23A 107.4(3) . . ?
C25A C24A C29A 126.3(3) . . ?
C23A C24A C29A 126.3(3) . . ?
C25A C24A Ti3A 74.73(18) . . ?
C23A C24A Ti3A 71.06(16) . . ?
C29A C24A Ti3A 120.6(2) . . ?
C24A C25A C21A 108.7(3) . . ?
C24A C25A C30A 125.9(4) . . ?
C21A C25A C30A 125.2(3) . . ?
C24A C25A Ti3A 71.63(17) . . ?
C21A C25A Ti3A 73.55(18) . . ?
C30A C25A Ti3A 125.3(2) . . ?
C32A C31A C35A 107.7(3) . . ?
C32A C31A C36A 124.8(3) . . ?
C35A C31A C36A 127.4(3) . . ?
C32A C31A Ti4A 70.54(17) . . ?
C35A C31A Ti4A 74.76(18) . . ?
C36A C31A Ti4A 122.5(2) . . ?
C31A C32A C33A 108.1(3) . . ?
C31A C32A C37A 124.3(3) . . ?
C33A C32A C37A 127.3(3) . . ?
C31A C32A Ti4A 75.09(17) . . ?
C33A C32A Ti4A 74.26(17) . . ?
C37A C32A Ti4A 121.8(2) . . ?
C34A C33A C32A 108.0(3) . . ?
C34A C33A C38A 126.3(3) . . ?
C32A C33A C38A 125.7(3) . . ?
C34A C33A Ti4A 75.63(17) . . ?
C32A C33A Ti4A 71.10(16) . . ?
C38A C33A Ti4A 121.7(2) . . ?
C33A C34A C35A 108.4(3) . . ?
C33A C34A C39A 125.5(4) . . ?
C35A C34A C39A 125.6(3) . . ?
C33A C34A Ti4A 70.73(16) . . ?
C35A C34A Ti4A 73.31(17) . . ?
C39A C34A Ti4A 128.4(2) . . ?
C34A C35A C31A 107.8(3) . . ?
C34A C35A C40A 125.6(3) . . ?
C31A C35A C40A 126.2(4) . . ?
C34A C35A Ti4A 73.35(18) . . ?
C31A C35A Ti4A 71.31(17) . . ?
C40A C35A Ti4A 126.9(2) . . ?
C2EA C1EA C2E' 59.6(8) . . ?
C2EA C1EA Ti1A 130.0(3) . . ?
C2E' C1EA Ti1A 142.5(8) . . ?
C4EA C3EA Ti2A 109.26(19) . . ?
C6EA C5EA Ti3A 110.9(2) . . ?
C8EA C7EA Ti4A 124.0(2) . . ?
O1B Ti1B O4B 109.15(8) . . ?
O1B Ti1B C1EB 96.28(10) . . ?
O4B Ti1B C1EB 99.94(10) . . ?
O1B Ti1B C4B 97.78(9) . . ?
O4B Ti1B C4B 107.32(9) . . ?
C1EB Ti1B C4B 143.05(10) . . ?
O1B Ti1B C5B 86.53(9) . . ?
O4B Ti1B C5B 141.72(9) . . ?
C1EB Ti1B C5B 113.15(10) . . ?
C4B Ti1B C5B 34.61(9) . . ?
O1B Ti1B C3B 131.90(9) . . ?
O4B Ti1B C3B 88.89(9) . . ?
C1EB Ti1B C3B 124.88(10) . . ?
C4B Ti1B C3B 34.40(10) . . ?
C5B Ti1B C3B 56.83(9) . . ?
O1B Ti1B C1B 110.30(9) . . ?
O4B Ti1B C1B 139.11(9) . . ?
C1EB Ti1B C1B 86.13(10) . . ?
C4B Ti1B C1B 56.94(9) . . ?
C5B Ti1B C1B 33.98(9) . . ?
C3B Ti1B C1B 56.34(9) . . ?
O1B Ti1B C2B 142.12(9) . . ?
O4B Ti1B C2B 105.31(9) . . ?
C1EB Ti1B C2B 92.80(10) . . ?
C4B Ti1B C2B 56.48(9) . . ?
C5B Ti1B C2B 56.25(9) . . ?
C3B Ti1B C2B 33.52(9) . . ?
C1B Ti1B C2B 33.79(9) . . ?
O2B Ti2B O1B 107.08(8) . . ?
O2B Ti2B C3EB 97.77(12) . . ?
O1B Ti2B C3EB 98.74(12) . . ?
O2B Ti2B C11B 103.74(10) . . ?
O1B Ti2B C11B 101.86(10) . . ?
C3EB Ti2B C11B 144.13(11) . . ?
O2B Ti2B C15B 87.66(10) . . ?
O1B Ti2B C15B 136.38(10) . . ?
C3EB Ti2B C15B 120.16(13) . . ?
C11B Ti2B C15B 34.65(11) . . ?
O2B Ti2B C12B 138.12(10) . . ?
O1B Ti2B C12B 89.05(9) . . ?
C3EB Ti2B C12B 118.12(12) . . ?
C11B Ti2B C12B 34.40(11) . . ?
C15B Ti2B C12B 56.72(10) . . ?
O2B Ti2B C14B 106.98(10) . . ?
O1B Ti2B C14B 143.28(10) . . ?
C3EB Ti2B C14B 89.86(12) . . ?
C11B Ti2B C14B 56.63(11) . . ?
C15B Ti2B C14B 33.62(11) . . ?
C12B Ti2B C14B 55.99(10) . . ?
O2B Ti2B C13B 140.37(10) . . ?
O1B Ti2B C13B 110.45(9) . . ?
C3EB Ti2B C13B 88.80(12) . . ?
C11B Ti2B C13B 56.54(10) . . ?
C15B Ti2B C13B 56.15(11) . . ?
C12B Ti2B C13B 33.50(10) . . ?
C14B Ti2B C13B 33.66(10) . . ?
O2B Ti3B O3B 109.38(8) . . ?
O2B Ti3B C5EB 98.82(10) . . ?
O3B Ti3B C5EB 98.49(10) . . ?
O2B Ti3B C21B 99.10(10) . . ?
O3B Ti3B C21B 109.20(10) . . ?
C5EB Ti3B C21B 139.51(10) . . ?
O2B Ti3B C25B 133.53(10) . . ?
O3B Ti3B C25B 89.05(10) . . ?
C5EB Ti3B C25B 120.84(10) . . ?
C21B Ti3B C25B 34.84(11) . . ?
O2B Ti3B C22B 88.31(9) . . ?
O3B Ti3B C22B 143.04(10) . . ?
C5EB Ti3B C22B 110.89(10) . . ?
C21B Ti3B C22B 34.28(10) . . ?
C25B Ti3B C22B 56.99(10) . . ?
O2B Ti3B C24B 143.75(9) . . ?
O3B Ti3B C24B 104.58(9) . . ?
C5EB Ti3B C24B 88.24(10) . . ?
C21B Ti3B C24B 56.99(10) . . ?
C25B Ti3B C24B 34.10(10) . . ?
C22B Ti3B C24B 56.29(10) . . ?
O2B Ti3B C23B 111.68(9) . . ?
O3B Ti3B C23B 138.15(9) . . ?
C5EB Ti3B C23B 83.04(10) . . ?
C21B Ti3B C23B 56.60(10) . . ?
C25B Ti3B C23B 56.41(10) . . ?
C22B Ti3B C23B 33.74(9) . . ?
C24B Ti3B C23B 33.59(10) . . ?
O4B Ti4B O3B 109.35(8) . . ?
O4B Ti4B C7EB 99.20(10) . . ?
O3B Ti4B C7EB 98.49(10) . . ?
O4B Ti4B C35B 98.73(10) . . ?
O3B Ti4B C35B 110.23(10) . . ?
C7EB Ti4B C35B 138.51(11) . . ?
O4B Ti4B C34B 89.17(10) . . ?
O3B Ti4B C34B 144.01(10) . . ?
C7EB Ti4B C34B 108.95(11) . . ?
C35B Ti4B C34B 34.59(11) . . ?
O4B Ti4B C31B 132.56(10) . . ?
O3B Ti4B C31B 88.87(10) . . ?
C7EB Ti4B C31B 121.62(11) . . ?
C35B Ti4B C31B 34.56(10) . . ?
C34B Ti4B C31B 57.13(11) . . ?
O4B Ti4B C33B 113.92(10) . . ?
O3B Ti4B C33B 136.14(10) . . ?
C7EB Ti4B C33B 81.69(11) . . ?
C35B Ti4B C33B 56.83(11) . . ?
C34B Ti4B C33B 34.08(10) . . ?
C31B Ti4B C33B 56.41(12) . . ?
O4B Ti4B C32B 145.31(10) . . ?
O3B Ti4B C32B 102.57(10) . . ?
C7EB Ti4B C32B 88.99(11) . . ?
C35B Ti4B C32B 56.56(11) . . ?
C34B Ti4B C32B 56.47(11) . . ?
C31B Ti4B C32B 33.64(11) . . ?
C33B Ti4B C32B 33.75(12) . . ?
Ti2B O1B Ti1B 161.48(11) . . ?
Ti2B O2B Ti3B 162.43(11) . . ?
Ti3B O3B Ti4B 158.98(11) . . ?
Ti4B O4B Ti1B 160.29(11) . . ?
C5B C1B C2B 107.6(2) . . ?
C5B C1B C6B 125.7(3) . . ?
C2B C1B C6B 126.3(3) . . ?
C5B C1B Ti1B 71.74(15) . . ?
C2B C1B Ti1B 73.61(15) . . ?
C6B C1B Ti1B 125.57(19) . . ?
C3B C2B C1B 108.6(2) . . ?
C3B C2B C7B 124.8(3) . . ?
C1B C2B C7B 126.1(3) . . ?
C3B C2B Ti1B 72.16(15) . . ?
C1B C2B Ti1B 72.60(15) . . ?
C7B C2B Ti1B 127.69(19) . . ?
C2B C3B C4B 107.8(2) . . ?
C2B C3B C8B 126.4(3) . . ?
C4B C3B C8B 125.7(3) . . ?
C2B C3B Ti1B 74.32(16) . . ?
C4B C3B Ti1B 70.75(15) . . ?
C8B C3B Ti1B 122.84(19) . . ?
C3B C4B C5B 108.1(2) . . ?
C3B C4B C9B 126.7(3) . . ?
C5B C4B C9B 124.9(3) . . ?
C3B C4B Ti1B 74.85(15) . . ?
C5B C4B Ti1B 74.04(15) . . ?
C9B C4B Ti1B 122.02(18) . . ?
C1B C5B C4B 107.9(2) . . ?
C1B C5B C10B 126.9(3) . . ?
C4B C5B C10B 125.1(3) . . ?
C1B C5B Ti1B 74.28(15) . . ?
C4B C5B Ti1B 71.36(15) . . ?
C10B C5B Ti1B 122.49(19) . . ?
C12B C11B C15B 107.8(3) . . ?
C12B C11B C16B 124.7(3) . . ?
C15B C11B C16B 127.1(3) . . ?
C12B C11B Ti2B 74.98(16) . . ?
C15B C11B Ti2B 74.27(17) . . ?
C16B C11B Ti2B 122.6(2) . . ?
C13B C12B C11B 108.2(3) . . ?
C13B C12B C17B 126.8(3) . . ?
C11B C12B C17B 124.8(3) . . ?
C13B C12B Ti2B 74.77(16) . . ?
C11B C12B Ti2B 70.63(16) . . ?
C17B C12B Ti2B 124.1(2) . . ?
C12B C13B C14B 107.7(3) . . ?
C12B C13B C18B 125.2(3) . . ?
C14B C13B C18B 126.4(3) . . ?
C12B C13B Ti2B 71.73(16) . . ?
C14B C13B Ti2B 72.49(16) . . ?
C18B C13B Ti2B 128.3(2) . . ?
C15B C14B C13B 108.5(3) . . ?
C15B C14B C19B 126.2(3) . . ?
C13B C14B C19B 125.0(3) . . ?
C15B C14B Ti2B 71.78(16) . . ?
C13B C14B Ti2B 73.85(16) . . ?
C19B C14B Ti2B 125.4(2) . . ?
C14B C15B C11B 107.8(3) . . ?
C14B C15B C20B 127.2(3) . . ?
C11B C15B C20B 125.0(3) . . ?
C14B C15B Ti2B 74.60(17) . . ?
C11B C15B Ti2B 71.08(16) . . ?
C20B C15B Ti2B 121.5(2) . . ?
C22B C21B C25B 108.3(3) . . ?
C22B C21B C26B 124.0(3) . . ?
C25B C21B C26B 127.3(3) . . ?
C22B C21B Ti3B 75.17(16) . . ?
C25B C21B Ti3B 73.83(16) . . ?
C26B C21B Ti3B 123.1(2) . . ?
C21B C22B C23B 107.9(3) . . ?
C21B C22B C27B 124.5(3) . . ?
C23B C22B C27B 127.5(3) . . ?
C21B C22B Ti3B 70.55(16) . . ?
C23B C22B Ti3B 74.50(16) . . ?
C27B C22B Ti3B 122.60(19) . . ?
C24B C23B C22B 108.2(3) . . ?
C24B C23B C28B 125.1(3) . . ?
C22B C23B C28B 126.4(3) . . ?
C24B C23B Ti3B 72.68(16) . . ?
C22B C23B Ti3B 71.76(16) . . ?
C28B C23B Ti3B 126.55(19) . . ?
C23B C24B C25B 108.0(3) . . ?
C23B C24B C29B 125.8(3) . . ?
C25B C24B C29B 126.0(3) . . ?
C23B C24B Ti3B 73.73(16) . . ?
C25B C24B Ti3B 71.06(15) . . ?
C29B C24B Ti3B 125.31(19) . . ?
C24B C25B C21B 107.6(3) . . ?
C24B C25B C30B 126.0(3) . . ?
C21B C25B C30B 126.4(3) . . ?
C24B C25B Ti3B 74.84(16) . . ?
C21B C25B Ti3B 71.34(16) . . ?
C30B C25B Ti3B 121.5(2) . . ?
C32B C31B C35B 107.6(3) . . ?
C32B C31B C36B 126.1(3) . . ?
C35B C31B C36B 126.3(3) . . ?
C32B C31B Ti4B 74.46(18) . . ?
C35B C31B Ti4B 70.98(17) . . ?
C36B C31B Ti4B 122.0(2) . . ?
C31B C32B C33B 108.6(3) . . ?
C31B C32B C37B 125.8(3) . . ?
C33B C32B C37B 125.4(3) . . ?
C31B C32B Ti4B 71.90(17) . . ?
C33B C32B Ti4B 72.89(17) . . ?
C37B C32B Ti4B 124.8(2) . . ?
C32B C33B C34B 108.0(3) . . ?
C32B C33B C38B 125.3(3) . . ?
C34B C33B C38B 126.3(3) . . ?
C32B C33B Ti4B 73.37(17) . . ?
C34B C33B Ti4B 71.70(17) . . ?
C38B C33B Ti4B 127.0(2) . . ?
C35B C34B C33B 107.4(3) . . ?
C35B C34B C39B 125.2(3) . . ?
C33B C34B C39B 127.3(3) . . ?
C35B C34B Ti4B 71.19(17) . . ?
C33B C34B Ti4B 74.22(17) . . ?
C39B C34B Ti4B 122.5(2) . . ?
C34B C35B C31B 108.5(3) . . ?
C34B C35B C40B 124.4(3) . . ?
C31B C35B C40B 126.9(3) . . ?
C34B C35B Ti4B 74.22(17) . . ?
C31B C35B Ti4B 74.47(17) . . ?
C40B C35B Ti4B 121.8(2) . . ?
C2EB C1EB Ti1B 127.7(2) . . ?
C4E' C3EB C4EB 56.4(4) . . ?
C4E' C3EB Ti2B 134.8(4) . . ?
C4EB C3EB Ti2B 138.1(3) . . ?
C6EB C5EB Ti3B 109.31(18) . . ?
C8EB C7EB Ti4B 110.2(2) . . ?
C3HA C2HA C1HA 121.3(12) . . ?
C2HA C3HA C4HA 117.8(12) . . ?
C5HA C4HA C3HA 119.5(12) . . ?
C4HA C5HA C6HA 122.2(14) . . ?
C3HB C2HB C1HB 117.0(12) . . ?
C2HB C3HB C4HB 113.6(12) . . ?
C5HB C4HB C3HB 117.1(11) . . ?
C4HB C5HB C6HB 115.2(11) . . ?
C1HC C2HC C3HC 112.0(10) . . ?
C4HC C3HC C2HC 111.4(9) . . ?
C5HC C4HC C3HC 114.4(9) . . ?
C6HC C5HC C4HC 114.9(10) . . ?
C3HD C2HD C1HD 114.7(12) . . ?
C2HD C3HD C4HD 115.4(10) . . ?
C3HD C4HD C5HD 114.8(11) . . ?
C6HD C5HD C4HD 114.8(13) . . ?

loop_
_geom_bond_atom_site_label_1
_geom_bond_atom_site_label_2
_geom_bond_distance
_geom_bond_site_symmetry_2
_geom_bond_publ_flag
Ti1A O1A 1.824(2) . ?
Ti1A O4A 1.8236(19) . ?
Ti1A C1EA 2.140(3) . ?
Ti1A C3A 2.361(3) . ?
Ti1A C2A 2.401(3) . ?
Ti1A C4A 2.417(3) . ?
Ti1A C1A 2.435(3) . ?
Ti1A C5A 2.451(3) . ?
Ti2A O1A 1.824(2) . ?
Ti2A O2A 1.8269(19) . ?
Ti2A C3EA 2.143(3) . ?
Ti2A C12A 2.353(3) . ?
Ti2A C11A 2.399(3) . ?
Ti2A C13A 2.416(3) . ?
Ti2A C15A 2.440(3) . ?
Ti2A C14A 2.453(3) . ?
Ti3A O2A 1.8300(19) . ?
Ti3A O3A 1.838(2) . ?
Ti3A C5EA 2.127(3) . ?
Ti3A C23A 2.355(3) . ?
Ti3A C24A 2.398(3) . ?
Ti3A C22A 2.405(3) . ?
Ti3A C25A 2.437(3) . ?
Ti3A C21A 2.444(3) . ?
Ti4A O3A 1.824(2) . ?
Ti4A O4A 1.8263(19) . ?
Ti4A C7EA 2.161(3) . ?
Ti4A C32A 2.354(3) . ?
Ti4A C33A 2.395(3) . ?
Ti4A C31A 2.413(3) . ?
Ti4A C35A 2.457(3) . ?
Ti4A C34A 2.458(3) . ?
C1A C5A 1.408(5) . ?
C1A C2A 1.416(4) . ?
C1A C6A 1.506(4) . ?
C2A C3A 1.412(4) . ?
C2A C7A 1.494(5) . ?
C3A C4A 1.416(4) . ?
C3A C8A 1.500(4) . ?
C4A C5A 1.396(4) . ?
C4A C9A 1.504(5) . ?
C5A C10A 1.509(5) . ?
C11A C15A 1.412(4) . ?
C11A C12A 1.425(5) . ?
C11A C16A 1.496(5) . ?
C12A C13A 1.406(4) . ?
C12A C17A 1.511(4) . ?
C13A C14A 1.409(4) . ?
C13A C18A 1.505(5) . ?
C14A C15A 1.421(4) . ?
C14A C19A 1.502(4) . ?
C15A C20A 1.499(4) . ?
C21A C25A 1.403(5) . ?
C21A C22A 1.410(4) . ?
C21A C26A 1.511(5) . ?
C22A C23A 1.413(4) . ?
C22A C27A 1.497(4) . ?
C23A C24A 1.415(4) . ?
C23A C28A 1.498(4) . ?
C24A C25A 1.400(5) . ?
C24A C29A 1.504(5) . ?
C25A C30A 1.509(5) . ?
C31A C32A 1.409(5) . ?
C31A C35A 1.422(5) . ?
C31A C36A 1.496(5) . ?
C32A C33A 1.415(4) . ?
C32A C37A 1.508(4) . ?
C33A C34A 1.406(5) . ?
C33A C38A 1.497(5) . ?
C34A C35A 1.410(5) . ?
C34A C39A 1.506(5) . ?
C35A C40A 1.498(5) . ?
C1EA C2EA 1.469(3) . ?
C1EA C2E' 1.470(4) . ?
C3EA C4EA 1.489(3) . ?
C5EA C6EA 1.479(3) . ?
C7EA C8EA 1.483(3) . ?
Ti1B O1B 1.827(2) . ?
Ti1B O4B 1.8301(19) . ?
Ti1B C1EB 2.140(3) . ?
Ti1B C4B 2.365(3) . ?
Ti1B C5B 2.400(3) . ?
Ti1B C3B 2.419(3) . ?
Ti1B C1B 2.433(3) . ?
Ti1B C2B 2.446(3) . ?
Ti2B O2B 1.8229(19) . ?
Ti2B O1B 1.825(2) . ?
Ti2B C3EB 2.124(3) . ?
Ti2B C11B 2.362(3) . ?
Ti2B C15B 2.404(3) . ?
Ti2B C12B 2.419(3) . ?
Ti2B C14B 2.440(3) . ?
Ti2B C13B 2.457(3) . ?
Ti3B O2B 1.8290(19) . ?
Ti3B O3B 1.829(2) . ?
Ti3B C5EB 2.138(3) . ?
Ti3B C21B 2.356(3) . ?
Ti3B C25B 2.389(3) . ?
Ti3B C22B 2.416(3) . ?
Ti3B C24B 2.437(3) . ?
Ti3B C23B 2.451(3) . ?
Ti4B O4B 1.8278(19) . ?
Ti4B O3B 1.829(2) . ?
Ti4B C7EB 2.135(3) . ?
Ti4B C35B 2.359(3) . ?
Ti4B C34B 2.398(3) . ?
Ti4B C31B 2.404(3) . ?
Ti4B C33B 2.430(3) . ?
Ti4B C32B 2.437(3) . ?
C1B C5B 1.413(4) . ?
C1B C2B 1.418(4) . ?
C1B C6B 1.505(4) . ?
C2B C3B 1.403(4) . ?
C2B C7B 1.509(4) . ?
C3B C4B 1.416(4) . ?
C3B C8B 1.504(4) . ?
C4B C5B 1.418(4) . ?
C4B C9B 1.500(4) . ?
C5B C10B 1.492(4) . ?
C11B C12B 1.415(4) . ?
C11B C15B 1.420(4) . ?
C11B C16B 1.497(4) . ?
C12B C13B 1.406(4) . ?
C12B C17B 1.493(4) . ?
C13B C14B 1.418(4) . ?
C13B C18B 1.503(5) . ?
C14B C15B 1.401(5) . ?
C14B C19B 1.507(4) . ?
C15B C20B 1.503(4) . ?
C21B C22B 1.408(4) . ?
C21B C25B 1.421(4) . ?
C21B C26B 1.505(4) . ?
C22B C23B 1.413(4) . ?
C22B C27B 1.500(4) . ?
C23B C24B 1.413(4) . ?
C23B C28B 1.498(4) . ?
C24B C25B 1.416(4) . ?
C24B C29B 1.500(4) . ?
C25B C30B 1.496(4) . ?
C31B C32B 1.401(5) . ?
C31B C35B 1.415(4) . ?
C31B C36B 1.501(5) . ?
C32B C33B 1.413(5) . ?
C32B C37B 1.512(5) . ?
C33B C34B 1.415(4) . ?
C33B C38B 1.502(5) . ?
C34B C35B 1.414(4) . ?
C34B C39B 1.499(4) . ?
C35B C40B 1.504(4) . ?
C1EB C2EB 1.479(3) . ?
C3EB C4E' 1.454(4) . ?
C3EB C4EB 1.462(3) . ?
C5EB C6EB 1.493(3) . ?
C7EB C8EB 1.481(3) . ?
C1HA C2HA 1.481(12) . ?
C2HA C3HA 1.445(12) . ?
C3HA C4HA 1.461(12) . ?
C4HA C5HA 1.435(12) . ?
C5HA C6HA 1.435(13) . ?
C1HB C2HB 1.477(13) . ?
C2HB C3HB 1.465(12) . ?
C3HB C4HB 1.486(12) . ?
C4HB C5HB 1.435(11) . ?
C5HB C6HB 1.465(12) . ?
C1HC C2HC 1.473(12) . ?
C2HC C3HC 1.504(11) . ?
C3HC C4HC 1.490(10) . ?
C4HC C5HC 1.471(11) . ?
C5HC C6HC 1.457(10) . ?
C1HD C2HD 1.475(12) . ?
C2HD C3HD 1.462(12) . ?
C3HD C4HD 1.472(11) . ?
C4HD C5HD 1.481(12) . ?
C5HD C6HD 1.467(14) . ?
